data_4504110
loop_
_publ_author_name
'Feng, Mei-Ling'
'Li, Xiu-Ling'
'Mao, Jiang-Gao'

_publ_section_title
;
 New Organically Templated Gallium and Indium Selenites or Selenates with
 One-, Two-, and Three-Dimensional Structures
;
_journal_issue 4
_journal_name_full 'Crystal Growth &amp; Design'
_journal_page_first 770
_journal_paper_doi 10.1021/cg060824d
_journal_volume 7
_journal_year 2007
_chemical_formula_sum 'C2 H10 F3 Ga N2 O3 Se'
_chemical_formula_weight 315.80
_chemical_name_systematic
; 
 ? 
;
_space_group_IT_number 14
_symmetry_cell_setting monoclinic
_symmetry_space_group_name_Hall '-P 2ybc'
_symmetry_space_group_name_H-M 'P 1 21/c 1'
_atom_sites_solution_hydrogens geom
_atom_sites_solution_primary direct
_atom_sites_solution_secondary difmap
_audit_creation_method SHELXL-97
_cell_angle_alpha 90.00
_cell_angle_beta 90.045(7)
_cell_angle_gamma 90.00
_cell_formula_units_Z 4
_cell_length_a 9.1107(6)
_cell_length_b 8.0382(6)
_cell_length_c 10.8302(9)
_cell_measurement_reflns_used 1940
_cell_measurement_temperature 293(2)
_cell_measurement_theta_max 27.4835
_cell_measurement_theta_min 2.2355
_cell_volume 793.13(10)
_computing_structure_refinement 'SHELXL-97 (Sheldrick, 1997)'
_computing_structure_solution 'SHELXS-97 (Sheldrick, 1990)'
_diffrn_ambient_temperature 293(2)
_diffrn_measured_fraction_theta_full 0.995
_diffrn_measured_fraction_theta_max 0.995
_diffrn_measurement_device_type 'Rigaku Mercury CCD'
_diffrn_measurement_method 'narrow frame method'
_diffrn_radiation_monochromator graphite
_diffrn_radiation_source 'fine-focus sealed tube'
_diffrn_radiation_type MoK\a
_diffrn_radiation_wavelength 0.71073
_diffrn_reflns_av_R_equivalents 0.0566
_diffrn_reflns_av_sigmaI/netI 0.0504
_diffrn_reflns_limit_h_max 11
_diffrn_reflns_limit_h_min -11
_diffrn_reflns_limit_k_max 10
_diffrn_reflns_limit_k_min -9
_diffrn_reflns_limit_l_max 14
_diffrn_reflns_limit_l_min -14
_diffrn_reflns_number 5828
_diffrn_reflns_theta_full 27.49
_diffrn_reflns_theta_max 27.49
_diffrn_reflns_theta_min 3.16
_diffrn_standards_decay_% <1.0
_exptl_absorpt_coefficient_mu 8.085
_exptl_absorpt_correction_T_max 1.0000
_exptl_absorpt_correction_T_min 0.4425
_exptl_absorpt_correction_type 'Multi-scan technique'
_exptl_crystal_colour colorless
_exptl_crystal_density_diffrn 2.645
_exptl_crystal_density_method 'not measured'
_exptl_crystal_description plate
_exptl_crystal_F_000 608
_exptl_crystal_size_max 0.2500
_exptl_crystal_size_mid 0.2500
_exptl_crystal_size_min 0.1200
_refine_diff_density_max 0.966
_refine_diff_density_min -1.032
_refine_diff_density_rms 0.168
_refine_ls_extinction_method none
_refine_ls_goodness_of_fit_ref 1.011
_refine_ls_hydrogen_treatment constr
_refine_ls_matrix_type full
_refine_ls_number_parameters 109
_refine_ls_number_reflns 1815
_refine_ls_number_restraints 0
_refine_ls_restrained_S_all 1.011
_refine_ls_R_factor_all 0.0407
_refine_ls_R_factor_gt 0.0350
_refine_ls_shift/su_max 0.000
_refine_ls_shift/su_mean 0.000
_refine_ls_structure_factor_coef Fsqd
_refine_ls_weighting_details 'calc w=1/[\s^2^(Fo^2^)+(0.0533P)^2^+0.0000P] where P=(Fo^2^+2Fc^2^)/3'
_refine_ls_weighting_scheme calc
_refine_ls_wR_factor_gt 0.0886
_refine_ls_wR_factor_ref 0.0923
_reflns_number_gt 1589
_reflns_number_total 1815
_reflns_threshold_expression >2sigma(I)
_cod_data_source_file cg060824dsi20061121_080606.cif
_cod_data_source_block C2H10F3GaN2O3Se
_cod_depositor_comments
;
The following automatic conversions were performed:

'_symmetry_cell_setting' value 'Monoclinic' changed to 'monoclinic'
according to /home/saulius/struct/CIF-dictionaries/cif_core.dic
dictionary named 'cif_core.dic' version 2.4.1 from 2010-06-29.

Automatic conversion script
Id: cif_fix_values 1715 2011-07-08 13:25:40Z adriana 
;
_cod_original_sg_symbol_H-M P2(1)/c
_cod_database_code 4504110

loop_
_symmetry_equiv_pos_as_xyz
'x, y, z'
'-x, y+1/2, -z+1/2'
'-x, -y, -z'
'x, -y-1/2, z-1/2'

loop_
_atom_site_label
_atom_site_type_symbol
_atom_site_fract_x
_atom_site_fract_y
_atom_site_fract_z
_atom_site_U_iso_or_equiv
_atom_site_adp_type
_atom_site_occupancy
_atom_site_symmetry_multiplicity
_atom_site_calc_flag
_atom_site_refinement_flags
Ga1 Ga 0.31343(4) -0.17487(6) 0.36587(4) 0.01346(14) Uani 1 1 d .
Se1 Se 0.54930(4) 0.12734(5) 0.36504(3) 0.01456(14) Uani 1 1 d .
F1 F 0.1604(3) -0.1214(3) 0.4752(2) 0.0243(6) Uani 1 1 d .
F2 F 0.2461(3) -0.3992(3) 0.3596(2) 0.0258(6) Uani 1 1 d .
F3 F 0.1804(3) -0.1274(3) 0.2358(2) 0.0227(6) Uani 1 1 d .
O1 O 0.5320(3) 0.2769(4) 0.2568(3) 0.0224(7) Uani 1 1 d .
O2 O 0.5528(3) 0.2415(4) 0.4983(2) 0.0199(6) Uani 1 1 d .
O3 O 0.3737(3) 0.0600(4) 0.3702(3) 0.0207(6) Uani 1 1 d .
C1 C 0.1718(5) 0.2913(6) 0.5637(4) 0.0229(9) Uani 1 1 d .
H1A H 0.1861 0.2136 0.4962 0.028 Uiso 1 1 calc R
H1B H 0.0769 0.3441 0.5533 0.028 Uiso 1 1 calc R
C2 C 0.1764(5) 0.2004(6) 0.6844(4) 0.0216(9) Uani 1 1 d .
H2A H 0.2777 0.1759 0.7053 0.026 Uiso 1 1 calc R
H2B H 0.1367 0.2713 0.7486 0.026 Uiso 1 1 calc R
N1 N 0.2897(4) 0.4192(5) 0.5621(3) 0.0239(8) Uani 1 1 d .
H0A H 0.2873 0.4739 0.4907 0.036 Uiso 1 1 calc R
H0B H 0.3766 0.3700 0.5708 0.036 Uiso 1 1 calc R
H0C H 0.2759 0.4905 0.6240 0.036 Uiso 1 1 calc R
N2 N 0.0917(4) 0.0429(5) 0.6801(3) 0.0197(7) Uani 1 1 d .
H01A H 0.0974 -0.0078 0.7530 0.030 Uiso 1 1 calc R
H01B H 0.1286 -0.0231 0.6220 0.030 Uiso 1 1 calc R
H01C H -0.0018 0.0651 0.6629 0.030 Uiso 1 1 calc R

loop_
_atom_site_aniso_label
_atom_site_aniso_U_11
_atom_site_aniso_U_22
_atom_site_aniso_U_33
_atom_site_aniso_U_23
_atom_site_aniso_U_13
_atom_site_aniso_U_12
Ga1 0.0155(2) 0.0125(3) 0.0124(2) -0.00122(16) 0.00039(16) -0.00080(16)
Se1 0.0169(2) 0.0132(2) 0.0135(2) 0.00019(14) 0.00114(15) 0.00069(14)
F1 0.0229(13) 0.0309(16) 0.0191(12) -0.0034(11) 0.0057(10) -0.0001(11)
F2 0.0377(15) 0.0188(14) 0.0211(13) 0.0018(10) -0.0041(10) -0.0103(12)
F3 0.0208(12) 0.0302(16) 0.0171(12) 0.0034(10) -0.0025(9) 0.0007(10)
O1 0.0190(14) 0.0259(18) 0.0222(15) 0.0100(13) 0.0046(11) 0.0040(13)
O2 0.0250(15) 0.0173(16) 0.0173(14) -0.0035(12) -0.0042(11) 0.0052(13)
O3 0.0214(15) 0.0097(14) 0.0311(16) 0.0004(12) 0.0043(11) -0.0023(12)
C1 0.025(2) 0.020(2) 0.023(2) -0.0011(17) -0.0014(17) -0.0008(18)
C2 0.023(2) 0.021(2) 0.021(2) -0.0005(17) -0.0033(16) -0.0031(17)
N1 0.031(2) 0.020(2) 0.0210(17) 0.0025(15) 0.0059(15) -0.0023(16)
N2 0.0189(17) 0.019(2) 0.0216(17) -0.0007(15) 0.0009(13) 0.0009(14)

loop_
_atom_type_symbol
_atom_type_description
_atom_type_scat_dispersion_real
_atom_type_scat_dispersion_imag
_atom_type_scat_source
C C 0.0033 0.0016 'International Tables Vol C Tables 4.2.6.8 and 6.1.1.4'
H H 0.0000 0.0000 'International Tables Vol C Tables 4.2.6.8 and 6.1.1.4'
N N 0.0061 0.0033 'International Tables Vol C Tables 4.2.6.8 and 6.1.1.4'
O O 0.0106 0.0060 'International Tables Vol C Tables 4.2.6.8 and 6.1.1.4'
F F 0.0171 0.0103 'International Tables Vol C Tables 4.2.6.8 and 6.1.1.4'
Ga Ga 0.2307 1.6083 'International Tables Vol C Tables 4.2.6.8 and 6.1.1.4'
Se Se -0.0929 2.2259 'International Tables Vol C Tables 4.2.6.8 and 6.1.1.4'

loop_
_geom_angle_atom_site_label_1
_geom_angle_atom_site_label_2
_geom_angle_atom_site_label_3
_geom_angle
_geom_angle_site_symmetry_1
_geom_angle_site_symmetry_3
F1 Ga1 F3 87.01(11) . .
F1 Ga1 F2 89.99(12) . .
F3 Ga1 F2 87.61(11) . .
F1 Ga1 O3 88.44(12) . .
F3 Ga1 O3 90.16(12) . .
F2 Ga1 O3 177.34(12) . .
F1 Ga1 O1 176.52(12) . 2_645
F3 Ga1 O1 89.75(11) . 2_645
F2 Ga1 O1 91.15(12) . 2_645
O3 Ga1 O1 90.30(13) . 2_645
F1 Ga1 O2 92.87(11) . 3_656
F3 Ga1 O2 175.80(11) . 3_656
F2 Ga1 O2 88.19(12) . 3_656
O3 Ga1 O2 94.03(12) . 3_656
O1 Ga1 O2 90.45(12) 2_645 3_656
O1 Se1 O3 99.41(14) . .
O1 Se1 O2 101.89(15) . .
O3 Se1 O2 99.28(14) . .
Ga1 F1 N2 144.59(14) . .
Se1 O1 Ga1 122.77(16) . 2_655
Se1 O2 Ga1 119.49(15) . 3_656
Se1 O2 N1 117.01(14) . .
Ga1 O2 N1 117.89(13) 3_656 .
Se1 O3 Ga1 124.83(16) . .
N1 C1 C2 109.1(4) . .
N2 C2 C1 112.0(4) . .
C1 N1 F2 106.3(3) . 1_565
C1 N1 F3 98.8(3) . 4_566
F2 N1 F3 100.30(14) 1_565 4_566
C1 N1 O2 105.1(3) . .
F2 N1 O2 101.44(14) 1_565 .
F3 N1 O2 141.36(16) 4_566 .
C2 N2 F1 109.1(3) . .
C2 N2 F2 94.2(2) . 4_556
F1 N2 F2 105.64(14) . 4_556
C2 N2 F3 104.5(3) . 3_556
F1 N2 F3 128.12(14) . 3_556
F2 N2 F3 110.14(14) 4_556 3_556

loop_
_geom_bond_atom_site_label_1
_geom_bond_atom_site_label_2
_geom_bond_distance
_geom_bond_site_symmetry_2
Ga1 F1 1.879(2) .
Ga1 F3 1.896(2) .
Ga1 F2 1.906(2) .
Ga1 O3 1.966(3) .
Ga1 O1 1.975(3) 2_645
Ga1 O2 1.983(3) 3_656
Se1 O1 1.687(3) .
Se1 O3 1.690(3) .
Se1 O2 1.711(3) .
F1 N2 2.658(4) .
O1 Ga1 1.975(3) 2_655
O2 Ga1 1.983(3) 3_656
O2 N1 2.875(5) .
C1 N1 1.488(6) .
C1 C2 1.498(6) .
C2 N2 1.484(5) .
N1 F2 2.664(4) 1_565
N1 F3 2.708(4) 4_566
N2 F2 2.662(4) 4_556
N2 F3 2.727(4) 3_556
